data_7126668
loop_
_publ_author_name
'Arhangelskis, Mihails'
'Topi\'c, Filip'
'Hindle, Poppy'
'Tran, Ricky'
'Morris, Andrew J.'
'Cin\<ci\'c, Dominik'
'Fri\<s\<ci\'c, Tomislav'

_publ_section_title
;
 Mechanochemical reactions of cocrystals: comparing theory with experiment
 in the making and breaking of halogen bonds in the solid state.
;
_journal_issue 59
_journal_name_full 'Chemical communications (Cambridge, England)'
_journal_page_first 8293
_journal_page_last 8296
_journal_paper_doi 10.1039/d0cc02935a
_journal_volume 56
_journal_year 2020
_chemical_formula_moiety 'C6 H12 N2, C6 F4 I2'
_chemical_formula_sum 'C12 H12 F4 I2 N2'
_chemical_formula_weight 514.04
_space_group_crystal_system monoclinic
_space_group_IT_number 15
_space_group_name_Hall '-C 2yc'
_space_group_name_H-M_alt 'C 1 2/c 1'
_atom_sites_solution_hydrogens geom
_atom_sites_solution_primary iterative
_atom_sites_solution_secondary difmap
_audit_creation_method SHELXL-2018/3
_audit_update_record
;
2020-03-15 deposited with the CCDC.	2020-06-10 downloaded from the CCDC.
;
_cell_angle_alpha 90
_cell_angle_beta 103.661(3)
_cell_angle_gamma 90
_cell_formula_units_Z 4
_cell_length_a 8.4114(6)
_cell_length_b 11.1190(8)
_cell_length_c 17.6646(11)
_cell_measurement_reflns_used 9892
_cell_measurement_temperature 253.0(1)
_cell_measurement_theta_max 30.27
_cell_measurement_theta_min 2.37
_cell_volume 1605.37(19)
_computing_cell_refinement 'Bruker APEX3'
_computing_data_collection 'Bruker APEX3'
_computing_data_reduction 'Bruker APEX3'
_computing_publication_material 'OLEX2 (Dolomanov et al., 2009) & WinGX (Farrugia, 2012)'
_computing_structure_refinement 'SHELXL-2018/3 (Sheldrick, 2015)'
_computing_structure_solution 'SHELXT-2014/5 (Sheldrick, 2015)'
_diffrn_ambient_environment N~2~
_diffrn_ambient_temperature 253.0(1)
_diffrn_detector CMOS
_diffrn_detector_area_resol_mean 10.24
_diffrn_detector_type 'PHOTON 100'
_diffrn_measured_fraction_theta_full 0.998
_diffrn_measured_fraction_theta_max 0.997
_diffrn_measurement_device 'four-circle diffractometer'
_diffrn_measurement_device_type 'Bruker D8 Venture, Dual, Cu at zero, PHOTON 100'
_diffrn_measurement_method '\f and \w scans'
_diffrn_radiation_monochromator mirror
_diffrn_radiation_probe x-ray
_diffrn_radiation_type MoK\a
_diffrn_radiation_wavelength 0.71073
_diffrn_reflns_av_R_equivalents 0.0342
_diffrn_reflns_av_unetI/netI 0.0167
_diffrn_reflns_Laue_measured_fraction_full 0.998
_diffrn_reflns_Laue_measured_fraction_max 0.997
_diffrn_reflns_limit_h_max 12
_diffrn_reflns_limit_h_min -12
_diffrn_reflns_limit_k_max 16
_diffrn_reflns_limit_k_min -16
_diffrn_reflns_limit_l_max 25
_diffrn_reflns_limit_l_min -25
_diffrn_reflns_number 31566
_diffrn_reflns_point_group_measured_fraction_full 0.998
_diffrn_reflns_point_group_measured_fraction_max 0.997
_diffrn_reflns_theta_full 25.250
_diffrn_reflns_theta_max 31.057
_diffrn_reflns_theta_min 2.373
_diffrn_source 'micro-focus sealed X-ray tube'
_diffrn_source_type 'Incoatec Microfocus X-ray Source I\mS (Mo)'
_exptl_absorpt_coefficient_mu 3.949
_exptl_absorpt_correction_T_max 0.7099
_exptl_absorpt_correction_T_min 0.3087
_exptl_absorpt_correction_type multi-scan
_exptl_absorpt_process_details 'SADABS-2016/2 (Krause, Herbst-Irmer, Sheldrick & Stalke, 2015)'
_exptl_crystal_colour colourless
_exptl_crystal_density_diffrn 2.127
_exptl_crystal_density_method 'not measured'
_exptl_crystal_description needle
_exptl_crystal_F_000 960
_exptl_crystal_recrystallization_method 'Re-crystallisation from solvent: nitromethane'
_exptl_crystal_size_max 0.952
_exptl_crystal_size_mid 0.197
_exptl_crystal_size_min 0.126
_refine_diff_density_max 0.347
_refine_diff_density_min -0.418
_refine_diff_density_rms 0.069
_refine_ls_extinction_coef 0.00305(18)
_refine_ls_extinction_expression Fc^*^=kFc[1+0.001xFc^2^\l^3^/sin(2\q)]^-1/4^
_refine_ls_extinction_method 'SHELXL-2018/3 (Sheldrick, 2015)'
_refine_ls_goodness_of_fit_ref 1.043
_refine_ls_hydrogen_treatment constr
_refine_ls_matrix_type full
_refine_ls_number_parameters 120
_refine_ls_number_reflns 2562
_refine_ls_number_restraints 87
_refine_ls_restrained_S_all 1.037
_refine_ls_R_factor_all 0.0297
_refine_ls_R_factor_gt 0.0215
_refine_ls_shift/su_max 0.001
_refine_ls_shift/su_mean 0.000
_refine_ls_structure_factor_coef Fsqd
_refine_ls_weighting_details 'w=1/[\s^2^(Fo^2^)+(0.0234P)^2^+0.8452P] where P=(Fo^2^+2Fc^2^)/3'
_refine_ls_weighting_scheme calc
_refine_ls_wR_factor_gt 0.0467
_refine_ls_wR_factor_ref 0.0504
_reflns_Friedel_coverage 0.000
_reflns_number_gt 2181
_reflns_number_total 2562
_reflns_threshold_expression 'I > 2\s(I)'
_cod_data_source_file d0cc02935a2.cif
_cod_data_source_block dabco_12tfib_1-1_HT_253K
_cod_depositor_comments 'Adding full bibliography for 7126668--7126671.cif.'
_cod_original_sg_symbol_H-M 'C 2/c'
_cod_database_code 7126668
_shelx_shelxl_version_number 2018/3
_shelx_space_group_comment
;
The symmetry employed for this shelxl refinement is uniquely defined
by the following loop, which should always be used as a source of
symmetry information in preference to the above space-group names.
They are only intended as comments.
;
_shelx_estimated_absorpt_t_min 0.117
_shelx_estimated_absorpt_t_max 0.636

loop_
_space_group_symop_operation_xyz
'x, y, z'
'-x, y, -z+1/2'
'x+1/2, y+1/2, z'
'-x+1/2, y+1/2, -z+1/2'
'-x, -y, -z'
'x, -y, z-1/2'
'-x+1/2, -y+1/2, -z'
'x+1/2, -y+1/2, z-1/2'

loop_
_atom_site_label
_atom_site_type_symbol
_atom_site_fract_x
_atom_site_fract_y
_atom_site_fract_z
_atom_site_U_iso_or_equiv
_atom_site_adp_type
_atom_site_occupancy
_atom_site_site_symmetry_order
_atom_site_calc_flag
_atom_site_refinement_flags_posn
_atom_site_refinement_flags_adp
_atom_site_refinement_flags_occupancy
_atom_site_disorder_assembly
_atom_site_disorder_group
C1S C 0.0563(3) 0.6916(2) 0.28588(14) 0.0506(5) Uani 1 1 d . . . . .
C2S C 0.1099(4) 0.8011(3) 0.31932(17) 0.0625(7) Uani 1 1 d . . . . .
C3S C 0.0566(4) 0.9083(2) 0.28462(17) 0.0667(7) Uani 1 1 d . . . . .
F1S F 0.2161(3) 0.80658(19) 0.38928(12) 0.0919(6) Uani 1 1 d . . . . .
F2S F 0.1112(4) 1.01295(17) 0.31797(15) 0.1019(7) Uani 1 1 d . . . . .
I1S I 0.13833(2) 0.53480(2) 0.35146(2) 0.06069(8) Uani 1 1 d . . . . .
N1A N 0.2228(3) 0.33736(18) 0.45178(11) 0.0527(5) Uani 1 1 d D U . . .
C1A C 0.1827(9) 0.2253(4) 0.4111(3) 0.0594(13) Uani 0.5 1 d D U P A -1
H1A1 H 0.248334 0.215485 0.373177 0.071 Uiso 0.5 1 calc R U P A -1
H1A2 H 0.068335 0.225326 0.383629 0.071 Uiso 0.5 1 calc R U P A -1
C2A C 0.2159(8) 0.1210(4) 0.4697(3) 0.0605(13) Uani 0.5 1 d D U P A -1
H2A1 H 0.115293 0.076483 0.466541 0.073 Uiso 0.5 1 calc R U P A -1
H2A2 H 0.294918 0.066632 0.456088 0.073 Uiso 0.5 1 calc R U P A -1
C3A C 0.3928(7) 0.3404(6) 0.4967(3) 0.0675(14) Uani 0.5 1 d D U P A -1
H3A1 H 0.413970 0.415419 0.525347 0.081 Uiso 0.5 1 calc R U P A -1
H3A2 H 0.465840 0.335796 0.461687 0.081 Uiso 0.5 1 calc R U P A -1
C4A C 0.4247(7) 0.2339(5) 0.5537(4) 0.0686(14) Uani 0.5 1 d D U P A -1
H4A1 H 0.509990 0.183320 0.542213 0.082 Uiso 0.5 1 calc R U P A -1
H4A2 H 0.462522 0.263807 0.606488 0.082 Uiso 0.5 1 calc R U P A -1
C5A C 0.1204(7) 0.3523(5) 0.5093(3) 0.0574(11) Uani 0.5 1 d D U P A -1
H5A1 H 0.005613 0.353744 0.482515 0.069 Uiso 0.5 1 calc R U P A -1
H5A2 H 0.146720 0.427914 0.536828 0.069 Uiso 0.5 1 calc R U P A -1
C6A C 0.1532(8) 0.2473(5) 0.5675(3) 0.0618(12) Uani 0.5 1 d D U P A -1
H6A1 H 0.193377 0.278277 0.619878 0.074 Uiso 0.5 1 calc R U P A -1
H6A2 H 0.052034 0.204335 0.565744 0.074 Uiso 0.5 1 calc R U P A -1

loop_
_atom_site_aniso_label
_atom_site_aniso_U_11
_atom_site_aniso_U_22
_atom_site_aniso_U_33
_atom_site_aniso_U_23
_atom_site_aniso_U_13
_atom_site_aniso_U_12
C1S 0.0579(13) 0.0485(11) 0.0420(11) 0.0001(9) 0.0049(10) 0.0018(10)
C2S 0.0702(17) 0.0613(14) 0.0494(13) -0.0050(11) 0.0010(12) -0.0064(13)
C3S 0.087(2) 0.0467(13) 0.0647(16) -0.0083(11) 0.0156(13) -0.0096(13)
F1S 0.1041(14) 0.0821(11) 0.0675(11) -0.0139(9) -0.0240(11) -0.0117(11)
F2S 0.148(2) 0.0513(9) 0.0984(15) -0.0197(10) 0.0128(14) -0.0185(12)
I1S 0.07583(13) 0.05455(10) 0.04511(9) 0.00406(7) 0.00112(7) 0.00900(8)
N1A 0.0654(12) 0.0483(10) 0.0404(9) 0.0015(8) 0.0042(8) 0.0044(9)
C1A 0.086(4) 0.050(2) 0.039(2) -0.0056(17) 0.006(2) 0.006(2)
C2A 0.083(4) 0.045(2) 0.048(2) -0.0010(18) 0.004(2) 0.002(2)
C3A 0.059(3) 0.074(3) 0.067(3) 0.006(3) 0.009(2) -0.012(3)
C4A 0.052(3) 0.075(3) 0.069(3) 0.003(3) -0.005(3) 0.006(3)
C5A 0.061(3) 0.058(3) 0.048(2) -0.001(2) 0.005(2) 0.016(2)
C6A 0.068(3) 0.072(3) 0.048(3) 0.006(2) 0.017(2) 0.009(3)

loop_
_atom_type_symbol
_atom_type_description
_atom_type_scat_dispersion_real
_atom_type_scat_dispersion_imag
_atom_type_scat_source
C C 0.0033 0.0016 'International Tables Vol C Tables 4.2.6.8 and 6.1.1.4'
H H 0.0000 0.0000 'International Tables Vol C Tables 4.2.6.8 and 6.1.1.4'
F F 0.0171 0.0103 'International Tables Vol C Tables 4.2.6.8 and 6.1.1.4'
I I -0.4742 1.8119 'International Tables Vol C Tables 4.2.6.8 and 6.1.1.4'
N N 0.0061 0.0033 'International Tables Vol C Tables 4.2.6.8 and 6.1.1.4'

loop_
_geom_angle_atom_site_label_1
_geom_angle_atom_site_label_2
_geom_angle_atom_site_label_3
_geom_angle
_geom_angle_site_symmetry_1
_geom_angle_site_symmetry_3
_geom_angle_publ_flag
C2S C1S C1S 118.20(16) . 2 ?
C2S C1S I1S 117.43(19) . . ?
C1S C1S I1S 124.21(7) 2 . ?
F1S C2S C3S 116.6(2) . . ?
F1S C2S C1S 120.8(3) . . ?
C3S C2S C1S 122.5(3) . . ?
F2S C3S C3S 119.41(18) . 2 ?
F2S C3S C2S 121.3(3) . . ?
C3S C3S C2S 119.24(16) 2 . ?
C1A N1A C3A 112.0(4) . . ?
C1A N1A C5A 109.4(4) . . ?
C3A N1A C5A 106.1(3) . . ?
N1A C1A C2A 109.5(4) . . ?
N1A C1A H1A1 109.8 . . ?
C2A C1A H1A1 109.8 . . ?
N1A C1A H1A2 109.8 . . ?
C2A C1A H1A2 109.8 . . ?
H1A1 C1A H1A2 108.2 . . ?
N1A C2A C1A 111.9(4) 7_556 . ?
N1A C2A H2A1 109.2 7_556 . ?
C1A C2A H2A1 109.2 . . ?
N1A C2A H2A2 109.2 7_556 . ?
C1A C2A H2A2 109.2 . . ?
H2A1 C2A H2A2 107.9 . . ?
N1A C3A C4A 109.5(4) . . ?
N1A C3A H3A1 109.8 . . ?
C4A C3A H3A1 109.8 . . ?
N1A C3A H3A2 109.8 . . ?
C4A C3A H3A2 109.8 . . ?
H3A1 C3A H3A2 108.2 . . ?
N1A C4A C3A 111.2(4) 7_556 . ?
N1A C4A H4A1 109.4 7_556 . ?
C3A C4A H4A1 109.4 . . ?
N1A C4A H4A2 109.4 7_556 . ?
C3A C4A H4A2 109.4 . . ?
H4A1 C4A H4A2 108.0 . . ?
N1A C5A C6A 109.3(4) . . ?
N1A C5A H5A1 109.8 . . ?
C6A C5A H5A1 109.8 . . ?
N1A C5A H5A2 109.8 . . ?
C6A C5A H5A2 109.8 . . ?
H5A1 C5A H5A2 108.3 . . ?
N1A C6A C5A 110.4(4) 7_556 . ?
N1A C6A H6A1 109.6 7_556 . ?
C5A C6A H6A1 109.6 . . ?
N1A C6A H6A2 109.6 7_556 . ?
C5A C6A H6A2 109.6 . . ?
H6A1 C6A H6A2 108.1 . . ?

loop_
_geom_bond_atom_site_label_1
_geom_bond_atom_site_label_2
_geom_bond_distance
_geom_bond_site_symmetry_2
_geom_bond_publ_flag
C1S C2S 1.381(4) . ?
C1S C1S 1.392(5) 2 ?
C1S I1S 2.117(2) . ?
C2S F1S 1.345(3) . ?
C2S C3S 1.367(4) . ?
C3S F2S 1.335(3) . ?
C3S C3S 1.361(6) 2 ?
N1A C1A 1.438(5) . ?
N1A C3A 1.463(5) . ?
N1A C5A 1.488(5) . ?
C1A C2A 1.536(6) . ?
C1A H1A1 0.9700 . ?
C1A H1A2 0.9700 . ?
C2A H2A1 0.9700 . ?
C2A H2A2 0.9700 . ?
C3A C4A 1.538(7) . ?
C3A H3A1 0.9700 . ?
C3A H3A2 0.9700 . ?
C4A H4A1 0.9700 . ?
C4A H4A2 0.9700 . ?
C5A C6A 1.538(6) . ?
C5A H5A1 0.9700 . ?
C5A H5A2 0.9700 . ?
C6A H6A1 0.9700 . ?
C6A H6A2 0.9700 . ?

loop_
_geom_torsion_atom_site_label_1
_geom_torsion_atom_site_label_2
_geom_torsion_atom_site_label_3
_geom_torsion_atom_site_label_4
_geom_torsion
_geom_torsion_site_symmetry_1
_geom_torsion_site_symmetry_2
_geom_torsion_site_symmetry_3
_geom_torsion_site_symmetry_4
_geom_torsion_publ_flag
C1S C1S C2S F1S 178.6(3) 2 . . . ?
I1S C1S C2S F1S 3.1(4) . . . . ?
C1S C1S C2S C3S -0.1(6) 2 . . . ?
I1S C1S C2S C3S -175.6(3) . . . . ?
F1S C2S C3S F2S 1.7(5) . . . . ?
C1S C2S C3S F2S -179.5(3) . . . . ?
F1S C2S C3S C3S -177.1(4) . . . 2 ?
C1S C2S C3S C3S 1.7(6) . . . 2 ?
C3A N1A C1A C2A 57.3(6) . . . . ?
C5A N1A C1A C2A -60.0(6) . . . . ?
N1A C1A C2A N1A 0.0(7) . . . 7_556 ?
C1A N1A C3A C4A -56.5(6) . . . . ?
C5A N1A C3A C4A 62.8(6) . . . . ?
N1A C3A C4A N1A -1.4(8) . . . 7_556 ?
C1A N1A C5A C6A 59.6(5) . . . . ?
C3A N1A C5A C6A -61.4(5) . . . . ?
N1A C5A C6A N1A -0.2(6) . . . 7_556 ?
